data_4303883
loop_
_publ_author_name
'Harry Adams'
'Anna M. Coffey'
'Michael J. Morris'
'Sarah A. Morris'

_publ_contact_author_address
;
  Department of Chemistry
  University of Sheffield
  Sheffield
  S3 7HF
  UK
;
_publ_contact_author_email m.morris@sheffield.ac.uk
_publ_contact_author_fax '0114 222 9346'
_publ_contact_author_name 'Michael J. Morris*'
_publ_contact_author_phone '0114 222 9363'
_publ_section_title
;
Efficient Transfer of Either One or Two Dithiolene Ligands from Nickel to
Ruthenium: Synthesis and Crystal Structures of [Ru(SCR=CPhS)2(PPh3)] and
[RuCl2(SCR=CPhS)(PPh3)2] (R = Ph, H)
;
_journal_name_full 'Inorganic Chemistry'
_journal_page_first 11945
_journal_page_last 11953
_journal_paper_doi 10.1021/ic9018458
_journal_volume 48
_journal_year 2009
_chemical_formula_sum 'C34 H27 P Ru S4'
_chemical_formula_weight 695.84
_chemical_name_systematic
;

 ?

;
_space_group_IT_number 2
_symmetry_cell_setting triclinic
_symmetry_space_group_name_Hall '-P 1'
_symmetry_space_group_name_H-M 'P -1'
_atom_sites_solution_hydrogens geom
_atom_sites_solution_primary direct
_atom_sites_solution_secondary difmap
_audit_creation_method SHELXL-97
_cell_angle_alpha 100.495(2)
_cell_angle_beta 91.637(2)
_cell_angle_gamma 105.421(2)
_cell_formula_units_Z 2
_cell_length_a 10.7650(6)
_cell_length_b 10.8154(7)
_cell_length_c 13.4584(8)
_cell_measurement_reflns_used 6697
_cell_measurement_temperature 150(2)
_cell_measurement_theta_max 27.43
_cell_measurement_theta_min 2.27
_cell_volume 1480.34(16)
_computing_cell_refinement 'Bruker SMART'
_computing_data_collection 'Bruker SMART'
_computing_data_reduction 'Bruker SAINT'
_computing_molecular_graphics 'Bruker SHELXTL'
_computing_publication_material 'Bruker SHELXTL'
_computing_structure_refinement 'SHELXL-97 (Sheldrick, 1997)'
_computing_structure_solution 'SHELXS-97 (Sheldrick, 1990)'
_diffrn_ambient_temperature 150(2)
_diffrn_detector_area_resol_mean 100
_diffrn_measured_fraction_theta_full 0.988
_diffrn_measured_fraction_theta_max 0.882
_diffrn_measurement_device_type 'CCD area detector'
_diffrn_measurement_method 'phi and omega scans'
_diffrn_radiation_monochromator graphite
_diffrn_radiation_source 'fine-focus sealed tube'
_diffrn_radiation_type MoK\a
_diffrn_radiation_wavelength 0.71073
_diffrn_reflns_av_R_equivalents 0.0218
_diffrn_reflns_av_sigmaI/netI 0.0310
_diffrn_reflns_limit_h_max 13
_diffrn_reflns_limit_h_min -13
_diffrn_reflns_limit_k_max 13
_diffrn_reflns_limit_k_min -13
_diffrn_reflns_limit_l_max 16
_diffrn_reflns_limit_l_min -16
_diffrn_reflns_number 13719
_diffrn_reflns_theta_full 25.00
_diffrn_reflns_theta_max 27.52
_diffrn_reflns_theta_min 1.97
_diffrn_standards_decay_% 0
_diffrn_standards_number 0
_exptl_absorpt_coefficient_mu 0.890
_exptl_absorpt_correction_T_max 0.9653
_exptl_absorpt_correction_T_min 0.7518
_exptl_absorpt_correction_type multi-scan
_exptl_absorpt_process_details sadabs
_exptl_crystal_colour blue
_exptl_crystal_density_diffrn 1.561
_exptl_crystal_density_method 'not measured'
_exptl_crystal_description plate
_exptl_crystal_F_000 708
_exptl_crystal_size_max 0.34
_exptl_crystal_size_mid 0.34
_exptl_crystal_size_min 0.04
_refine_diff_density_max 1.411
_refine_diff_density_min -0.511
_refine_diff_density_rms 0.086
_refine_ls_extinction_method none
_refine_ls_goodness_of_fit_ref 1.037
_refine_ls_hydrogen_treatment constr
_refine_ls_matrix_type full
_refine_ls_number_parameters 361
_refine_ls_number_reflns 5996
_refine_ls_number_restraints 0
_refine_ls_restrained_S_all 1.037
_refine_ls_R_factor_all 0.0407
_refine_ls_R_factor_gt 0.0344
_refine_ls_shift/su_max 0.000
_refine_ls_shift/su_mean 0.000
_refine_ls_structure_factor_coef Fsqd
_refine_ls_weighting_details 'calc w=1/[\s^2^(Fo^2^)+(0.0419P)^2^+2.2010P] where P=(Fo^2^+2Fc^2^)/3'
_refine_ls_weighting_scheme calc
_refine_ls_wR_factor_gt 0.0829
_refine_ls_wR_factor_ref 0.0865
_reflns_number_gt 5347
_reflns_number_total 5996
_reflns_threshold_expression >2sigma(I)
_cod_data_source_file ic9018458_si_001_3.cif
_cod_data_source_block ims301
_cod_depositor_comments
;
The following automatic conversions were performed:
'_symmetry_cell_setting' value 'Triclinic' changed to 'triclinic'
according to '/home/saulius/struct/CIF-dictionaries/cif_core.dic'
dictionary named 'cif_core.dic' version 2.4.1 from 2010-06-29.

Automatic conversion script
Id: cif_fix_enum 1527 2010-12-29 10:47:43Z saulius 
;
_cod_original_cell_volume 1480.34(15)
_cod_database_code 4303883

loop_
_symmetry_equiv_pos_as_xyz
'x, y, z'
'-x, -y, -z'

loop_
_atom_site_label
_atom_site_type_symbol
_atom_site_fract_x
_atom_site_fract_y
_atom_site_fract_z
_atom_site_U_iso_or_equiv
_atom_site_adp_type
_atom_site_occupancy
_atom_site_symmetry_multiplicity
_atom_site_calc_flag
_atom_site_refinement_flags
_atom_site_disorder_assembly
_atom_site_disorder_group
Ru1 Ru 0.04607(2) 0.34081(2) 0.208241(17) 0.01555(8) Uani 1 1 d . . .
P1 P 0.22101(6) 0.39052(7) 0.32137(6) 0.01502(15) Uani 1 1 d . . .
S1 S -0.05753(7) 0.48930(8) 0.27645(6) 0.02408(17) Uani 1 1 d . . .
S2 S 0.15569(7) 0.49692(7) 0.12610(6) 0.02015(16) Uani 1 1 d . . .
S3 S 0.11027(7) 0.17464(7) 0.11515(6) 0.02192(16) Uani 1 1 d . . .
S4 S -0.12029(7) 0.17961(7) 0.24647(6) 0.02095(16) Uani 1 1 d . . .
C1 C 0.0189(3) 0.6307(3) 0.2402(2) 0.0260(7) Uani 1 1 d . . .
H1A H -0.0049 0.7080 0.2666 0.031 Uiso 1 1 calc R . .
C2 C 0.1138(3) 0.6371(3) 0.1743(2) 0.0223(6) Uani 1 1 d . . .
C3 C -0.0023(3) 0.0347(3) 0.1233(2) 0.0222(6) Uani 1 1 d . . .
H3A H 0.0090 -0.0464 0.0899 0.027 Uiso 1 1 calc R . .
C4 C -0.1095(3) 0.0340(3) 0.1764(2) 0.0204(6) Uani 1 1 d . . .
C5 C -0.2183(3) -0.0871(3) 0.1691(2) 0.0220(6) Uani 1 1 d . . .
C6 C -0.1982(3) -0.2104(3) 0.1354(2) 0.0257(7) Uani 1 1 d . . .
H6A H -0.1137 -0.2168 0.1219 0.031 Uiso 1 1 calc R . .
C7 C -0.3009(3) -0.3231(3) 0.1215(3) 0.0317(8) Uani 1 1 d . . .
H7A H -0.2864 -0.4062 0.0986 0.038 Uiso 1 1 calc R . .
C8 C -0.4229(3) -0.3145(3) 0.1409(3) 0.0321(8) Uani 1 1 d . . .
H8A H -0.4927 -0.3920 0.1314 0.039 Uiso 1 1 calc R . .
C9 C -0.4454(3) -0.1951(3) 0.1739(3) 0.0309(8) Uani 1 1 d . . .
H9A H -0.5307 -0.1904 0.1863 0.037 Uiso 1 1 calc R . .
C10 C -0.3439(3) -0.0808(3) 0.1892(2) 0.0258(7) Uani 1 1 d . . .
H10A H -0.3596 0.0014 0.2132 0.031 Uiso 1 1 calc R . .
C11 C 0.1860(3) 0.7597(3) 0.1426(2) 0.0213(6) Uani 1 1 d . . .
C12 C 0.2327(3) 0.8737(3) 0.2158(3) 0.0278(7) Uani 1 1 d . . .
H12A H 0.2135 0.8741 0.2844 0.033 Uiso 1 1 calc R . .
C13 C 0.3077(3) 0.9874(3) 0.1884(3) 0.0332(8) Uani 1 1 d . . .
H13A H 0.3407 1.0648 0.2383 0.040 Uiso 1 1 calc R . .
C14 C 0.3338(3) 0.9868(3) 0.0875(3) 0.0313(8) Uani 1 1 d . . .
H14A H 0.3843 1.0639 0.0684 0.038 Uiso 1 1 calc R . .
C15 C 0.2863(3) 0.8745(3) 0.0160(3) 0.0310(7) Uani 1 1 d . . .
H15A H 0.3036 0.8745 -0.0528 0.037 Uiso 1 1 calc R . .
C16 C 0.2137(3) 0.7617(3) 0.0425(2) 0.0275(7) Uani 1 1 d . . .
H16A H 0.1824 0.6845 -0.0080 0.033 Uiso 1 1 calc R . .
C17 C 0.2697(3) 0.5618(3) 0.3875(2) 0.0188(6) Uani 1 1 d . . .
C18 C 0.1839(3) 0.6119(3) 0.4477(2) 0.0244(6) Uani 1 1 d . . .
H18A H 0.1029 0.5556 0.4574 0.029 Uiso 1 1 calc R . .
C19 C 0.2159(3) 0.7430(3) 0.4932(3) 0.0302(7) Uani 1 1 d . . .
H19A H 0.1565 0.7765 0.5333 0.036 Uiso 1 1 calc R . .
C20 C 0.3351(4) 0.8257(3) 0.4802(3) 0.0338(8) Uani 1 1 d . . .
H20A H 0.3569 0.9158 0.5113 0.041 Uiso 1 1 calc R . .
C21 C 0.4218(3) 0.7768(3) 0.4220(3) 0.0323(8) Uani 1 1 d . . .
H21A H 0.5035 0.8332 0.4138 0.039 Uiso 1 1 calc R . .
C22 C 0.3896(3) 0.6453(3) 0.3756(2) 0.0251(7) Uani 1 1 d . . .
H22A H 0.4494 0.6121 0.3358 0.030 Uiso 1 1 calc R . .
C23 C 0.3717(3) 0.3633(3) 0.2731(2) 0.0168(6) Uani 1 1 d . . .
C24 C 0.3965(3) 0.3589(3) 0.1716(2) 0.0181(6) Uani 1 1 d . . .
H24A H 0.3340 0.3695 0.1250 0.022 Uiso 1 1 calc R . .
C25 C 0.5121(3) 0.3391(3) 0.1381(2) 0.0217(6) Uani 1 1 d . . .
H25A H 0.5280 0.3360 0.0687 0.026 Uiso 1 1 calc R . .
C26 C 0.6034(3) 0.3241(3) 0.2048(3) 0.0249(7) Uani 1 1 d . . .
H26A H 0.6824 0.3111 0.1817 0.030 Uiso 1 1 calc R . .
C27 C 0.5801(3) 0.3279(3) 0.3060(3) 0.0266(7) Uani 1 1 d . . .
H27A H 0.6429 0.3167 0.3520 0.032 Uiso 1 1 calc R . .
C28 C 0.4650(3) 0.3479(3) 0.3403(2) 0.0226(6) Uani 1 1 d . . .
H28A H 0.4499 0.3511 0.4098 0.027 Uiso 1 1 calc R . .
C29 C 0.1977(3) 0.2942(3) 0.4212(2) 0.0192(6) Uani 1 1 d . . .
C30 C 0.1528(3) 0.1582(3) 0.3917(2) 0.0217(6) Uani 1 1 d . . .
H30A H 0.1268 0.1195 0.3225 0.026 Uiso 1 1 calc R . .
C31 C 0.1461(3) 0.0797(3) 0.4632(3) 0.0268(7) Uani 1 1 d . . .
H31A H 0.1165 -0.0127 0.4426 0.032 Uiso 1 1 calc R . .
C32 C 0.1825(3) 0.1357(3) 0.5649(3) 0.0295(7) Uani 1 1 d . . .
H32A H 0.1776 0.0815 0.6137 0.035 Uiso 1 1 calc R . .
C33 C 0.2254(3) 0.2694(3) 0.5948(2) 0.0293(7) Uani 1 1 d . . .
H33A H 0.2496 0.3077 0.6644 0.035 Uiso 1 1 calc R . .
C34 C 0.2337(3) 0.3491(3) 0.5232(2) 0.0244(7) Uani 1 1 d . . .
H34A H 0.2640 0.4414 0.5442 0.029 Uiso 1 1 calc R . .

loop_
_atom_site_aniso_label
_atom_site_aniso_U_11
_atom_site_aniso_U_22
_atom_site_aniso_U_33
_atom_site_aniso_U_23
_atom_site_aniso_U_13
_atom_site_aniso_U_12
Ru1 0.01206(11) 0.01577(13) 0.01680(13) 0.00128(9) 0.00047(8) 0.00178(8)
P1 0.0139(3) 0.0144(3) 0.0152(4) 0.0018(3) 0.0009(3) 0.0020(3)
S1 0.0178(3) 0.0230(4) 0.0312(4) 0.0038(3) 0.0050(3) 0.0060(3)
S2 0.0203(3) 0.0185(4) 0.0221(4) 0.0045(3) 0.0024(3) 0.0058(3)
S3 0.0204(3) 0.0194(4) 0.0228(4) 0.0015(3) 0.0054(3) 0.0015(3)
S4 0.0172(3) 0.0213(4) 0.0223(4) 0.0032(3) 0.0025(3) 0.0026(3)
C1 0.0227(15) 0.0246(16) 0.0291(18) 0.0044(13) 0.0002(13) 0.0046(12)
C2 0.0200(14) 0.0190(15) 0.0278(17) 0.0037(13) -0.0037(12) 0.0064(12)
C3 0.0251(14) 0.0177(15) 0.0197(16) 0.0006(12) 0.0010(12) 0.0011(12)
C4 0.0212(14) 0.0215(15) 0.0167(15) 0.0055(12) -0.0027(12) 0.0022(12)
C5 0.0226(14) 0.0246(16) 0.0160(15) 0.0091(12) -0.0003(12) -0.0014(12)
C6 0.0280(15) 0.0296(17) 0.0214(16) 0.0120(13) 0.0039(13) 0.0061(13)
C7 0.045(2) 0.0218(17) 0.0253(18) 0.0081(14) 0.0001(15) 0.0023(14)
C8 0.0342(18) 0.0230(17) 0.034(2) 0.0122(15) -0.0053(15) -0.0041(14)
C9 0.0199(15) 0.0349(19) 0.037(2) 0.0157(16) 0.0010(14) 0.0001(13)
C10 0.0240(15) 0.0257(17) 0.0287(18) 0.0111(14) 0.0017(13) 0.0047(13)
C11 0.0179(13) 0.0188(15) 0.0287(17) 0.0059(13) -0.0008(12) 0.0075(11)
C12 0.0287(16) 0.0245(17) 0.0287(18) -0.0001(14) 0.0046(14) 0.0081(13)
C13 0.0333(17) 0.0167(16) 0.045(2) -0.0038(15) 0.0032(16) 0.0052(13)
C14 0.0283(16) 0.0214(16) 0.049(2) 0.0149(15) 0.0085(15) 0.0092(13)
C15 0.0377(18) 0.0286(18) 0.0293(18) 0.0109(15) 0.0015(15) 0.0106(15)
C16 0.0303(16) 0.0288(17) 0.0215(17) 0.0029(13) -0.0039(13) 0.0071(14)
C17 0.0204(13) 0.0167(14) 0.0173(15) 0.0013(11) -0.0030(11) 0.0034(11)
C18 0.0253(15) 0.0256(16) 0.0205(16) 0.0010(13) -0.0003(12) 0.0064(13)
C19 0.0410(19) 0.0286(18) 0.0228(17) -0.0024(14) -0.0002(14) 0.0180(15)
C20 0.048(2) 0.0197(16) 0.0292(19) -0.0055(14) -0.0073(16) 0.0104(15)
C21 0.0306(17) 0.0211(17) 0.038(2) 0.0020(15) -0.0033(15) -0.0022(13)
C22 0.0237(15) 0.0216(16) 0.0282(17) 0.0032(13) 0.0016(13) 0.0043(12)
C23 0.0134(12) 0.0122(13) 0.0220(15) 0.0014(11) 0.0009(11) -0.0001(10)
C24 0.0174(13) 0.0145(14) 0.0218(15) 0.0043(11) -0.0002(11) 0.0033(11)
C25 0.0204(14) 0.0180(15) 0.0247(16) 0.0030(12) 0.0058(12) 0.0024(11)
C26 0.0153(13) 0.0219(16) 0.0347(18) 0.0006(13) 0.0037(13) 0.0038(12)
C27 0.0181(14) 0.0278(17) 0.0324(19) 0.0023(14) -0.0065(13) 0.0069(12)
C28 0.0196(14) 0.0252(16) 0.0199(16) 0.0005(12) -0.0017(12) 0.0038(12)
C29 0.0170(13) 0.0227(15) 0.0192(15) 0.0076(12) 0.0031(11) 0.0052(11)
C30 0.0207(14) 0.0241(16) 0.0200(16) 0.0063(12) 0.0034(12) 0.0042(12)
C31 0.0264(15) 0.0269(17) 0.0300(18) 0.0122(14) 0.0081(13) 0.0073(13)
C32 0.0290(16) 0.039(2) 0.0263(18) 0.0173(15) 0.0078(14) 0.0104(14)
C33 0.0291(16) 0.043(2) 0.0166(16) 0.0082(14) 0.0032(13) 0.0103(15)
C34 0.0252(15) 0.0276(17) 0.0177(16) 0.0026(13) 0.0013(12) 0.0040(13)

loop_
_atom_type_symbol
_atom_type_description
_atom_type_scat_dispersion_real
_atom_type_scat_dispersion_imag
_atom_type_scat_source
C C 0.0033 0.0016 'International Tables Vol C Tables 4.2.6.8 and 6.1.1.4'
H H 0.0000 0.0000 'International Tables Vol C Tables 4.2.6.8 and 6.1.1.4'
P P 0.1023 0.0942 'International Tables Vol C Tables 4.2.6.8 and 6.1.1.4'
S S 0.1246 0.1234 'International Tables Vol C Tables 4.2.6.8 and 6.1.1.4'
Ru Ru -1.2594 0.8363 'International Tables Vol C Tables 4.2.6.8 and 6.1.1.4'

loop_
_geom_angle_atom_site_label_1
_geom_angle_atom_site_label_2
_geom_angle_atom_site_label_3
_geom_angle
_geom_angle_site_symmetry_1
_geom_angle_site_symmetry_3
_geom_angle_publ_flag
S1 Ru1 P1 101.44(3) . . ?
S1 Ru1 S2 86.08(3) . . ?
P1 Ru1 S2 89.10(3) . . ?
S1 Ru1 S3 167.25(3) . . ?
P1 Ru1 S3 91.25(3) . . ?
S2 Ru1 S3 95.48(3) . . ?
S1 Ru1 S4 88.65(3) . . ?
P1 Ru1 S4 111.64(3) . . ?
S2 Ru1 S4 159.24(3) . . ?
S3 Ru1 S4 85.45(3) . . ?
C29 P1 C17 105.51(14) . . ?
C29 P1 C23 101.31(13) . . ?
C17 P1 C23 103.64(13) . . ?
C29 P1 Ru1 113.68(10) . . ?
C17 P1 Ru1 113.60(9) . . ?
C23 P1 Ru1 117.58(10) . . ?
C1 S1 Ru1 105.71(12) . . ?
C2 S2 Ru1 106.51(11) . . ?
C3 S3 Ru1 106.44(11) . . ?
C4 S4 Ru1 107.10(10) . . ?
C2 C1 S1 122.2(3) . . ?
C2 C1 H1A 118.9 . . ?
S1 C1 H1A 118.9 . . ?
C1 C2 C11 124.1(3) . . ?
C1 C2 S2 118.7(2) . . ?
C11 C2 S2 117.3(2) . . ?
C4 C3 S3 122.5(2) . . ?
C4 C3 H3A 118.8 . . ?
S3 C3 H3A 118.8 . . ?
C3 C4 C5 121.8(3) . . ?
C3 C4 S4 118.1(2) . . ?
C5 C4 S4 120.1(2) . . ?
C10 C5 C6 118.4(3) . . ?
C10 C5 C4 121.4(3) . . ?
C6 C5 C4 120.1(3) . . ?
C7 C6 C5 120.5(3) . . ?
C7 C6 H6A 119.7 . . ?
C5 C6 H6A 119.7 . . ?
C8 C7 C6 120.0(3) . . ?
C8 C7 H7A 120.0 . . ?
C6 C7 H7A 120.0 . . ?
C7 C8 C9 120.7(3) . . ?
C7 C8 H8A 119.7 . . ?
C9 C8 H8A 119.7 . . ?
C8 C9 C10 120.3(3) . . ?
C8 C9 H9A 119.8 . . ?
C10 C9 H9A 119.8 . . ?
C9 C10 C5 120.0(3) . . ?
C9 C10 H10A 120.0 . . ?
C5 C10 H10A 120.0 . . ?
C16 C11 C12 119.1(3) . . ?
C16 C11 C2 121.6(3) . . ?
C12 C11 C2 119.3(3) . . ?
C11 C12 C13 120.0(3) . . ?
C11 C12 H12A 120.0 . . ?
C13 C12 H12A 120.0 . . ?
C14 C13 C12 119.8(3) . . ?
C14 C13 H13A 120.1 . . ?
C12 C13 H13A 120.1 . . ?
C15 C14 C13 119.7(3) . . ?
C15 C14 H14A 120.1 . . ?
C13 C14 H14A 120.1 . . ?
C14 C15 C16 120.9(3) . . ?
C14 C15 H15A 119.5 . . ?
C16 C15 H15A 119.5 . . ?
C15 C16 C11 120.5(3) . . ?
C15 C16 H16A 119.7 . . ?
C11 C16 H16A 119.7 . . ?
C22 C17 C18 119.0(3) . . ?
C22 C17 P1 121.2(2) . . ?
C18 C17 P1 119.8(2) . . ?
C19 C18 C17 120.6(3) . . ?
C19 C18 H18A 119.7 . . ?
C17 C18 H18A 119.7 . . ?
C18 C19 C20 120.0(3) . . ?
C18 C19 H19A 120.0 . . ?
C20 C19 H19A 120.0 . . ?
C21 C20 C19 120.0(3) . . ?
C21 C20 H20A 120.0 . . ?
C19 C20 H20A 120.0 . . ?
C20 C21 C22 120.2(3) . . ?
C20 C21 H21A 119.9 . . ?
C22 C21 H21A 119.9 . . ?
C21 C22 C17 120.2(3) . . ?
C21 C22 H22A 119.9 . . ?
C17 C22 H22A 119.9 . . ?
C28 C23 C24 118.8(3) . . ?
C28 C23 P1 119.1(2) . . ?
C24 C23 P1 122.1(2) . . ?
C25 C24 C23 120.5(3) . . ?
C25 C24 H24A 119.8 . . ?
C23 C24 H24A 119.8 . . ?
C26 C25 C24 120.3(3) . . ?
C26 C25 H25A 119.8 . . ?
C24 C25 H25A 119.8 . . ?
C25 C26 C27 119.9(3) . . ?
C25 C26 H26A 120.1 . . ?
C27 C26 H26A 120.1 . . ?
C26 C27 C28 120.2(3) . . ?
C26 C27 H27A 119.9 . . ?
C28 C27 H27A 119.9 . . ?
C27 C28 C23 120.3(3) . . ?
C27 C28 H28A 119.8 . . ?
C23 C28 H28A 119.8 . . ?
C34 C29 C30 119.0(3) . . ?
C34 C29 P1 123.0(2) . . ?
C30 C29 P1 117.7(2) . . ?
C31 C30 C29 120.1(3) . . ?
C31 C30 H30A 119.9 . . ?
C29 C30 H30A 119.9 . . ?
C30 C31 C32 120.3(3) . . ?
C30 C31 H31A 119.8 . . ?
C32 C31 H31A 119.8 . . ?
C33 C32 C31 120.0(3) . . ?
C33 C32 H32A 120.0 . . ?
C31 C32 H32A 120.0 . . ?
C32 C33 C34 120.1(3) . . ?
C32 C33 H33A 120.0 . . ?
C34 C33 H33A 120.0 . . ?
C29 C34 C33 120.4(3) . . ?
C29 C34 H34A 119.8 . . ?
C33 C34 H34A 119.8 . . ?

loop_
_geom_bond_atom_site_label_1
_geom_bond_atom_site_label_2
_geom_bond_distance
_geom_bond_site_symmetry_2
_geom_bond_publ_flag
Ru1 S1 2.2671(8) . ?
Ru1 P1 2.2700(7) . ?
Ru1 S2 2.2716(7) . ?
Ru1 S3 2.2731(8) . ?
Ru1 S4 2.2871(7) . ?
P1 C29 1.829(3) . ?
P1 C17 1.831(3) . ?
P1 C23 1.840(3) . ?
S1 C1 1.697(3) . ?
S2 C2 1.716(3) . ?
S3 C3 1.692(3) . ?
S4 C4 1.717(3) . ?
C1 C2 1.368(4) . ?
C1 H1A 0.9500 . ?
C2 C11 1.490(4) . ?
C3 C4 1.373(4) . ?
C3 H3A 0.9500 . ?
C4 C5 1.492(4) . ?
C5 C10 1.403(4) . ?
C5 C6 1.403(5) . ?
C6 C7 1.390(4) . ?
C6 H6A 0.9500 . ?
C7 C8 1.371(5) . ?
C7 H7A 0.9500 . ?
C8 C9 1.374(5) . ?
C8 H8A 0.9500 . ?
C9 C10 1.394(4) . ?
C9 H9A 0.9500 . ?
C10 H10A 0.9500 . ?
C11 C16 1.391(4) . ?
C11 C12 1.394(4) . ?
C12 C13 1.399(5) . ?
C12 H12A 0.9500 . ?
C13 C14 1.393(5) . ?
C13 H13A 0.9500 . ?
C14 C15 1.371(5) . ?
C14 H14A 0.9500 . ?
C15 C16 1.376(5) . ?
C15 H15A 0.9500 . ?
C16 H16A 0.9500 . ?
C17 C22 1.397(4) . ?
C17 C18 1.398(4) . ?
C18 C19 1.384(4) . ?
C18 H18A 0.9500 . ?
C19 C20 1.391(5) . ?
C19 H19A 0.9500 . ?
C20 C21 1.385(5) . ?
C20 H20A 0.9500 . ?
C21 C22 1.391(5) . ?
C21 H21A 0.9500 . ?
C22 H22A 0.9500 . ?
C23 C28 1.394(4) . ?
C23 C24 1.394(4) . ?
C24 C25 1.392(4) . ?
C24 H24A 0.9500 . ?
C25 C26 1.374(4) . ?
C25 H25A 0.9500 . ?
C26 C27 1.387(5) . ?
C26 H26A 0.9500 . ?
C27 C28 1.390(4) . ?
C27 H27A 0.9500 . ?
C28 H28A 0.9500 . ?
C29 C34 1.392(4) . ?
C29 C30 1.397(4) . ?
C30 C31 1.385(4) . ?
C30 H30A 0.9500 . ?
C31 C32 1.391(5) . ?
C31 H31A 0.9500 . ?
C32 C33 1.375(5) . ?
C32 H32A 0.9500 . ?
C33 C34 1.395(4) . ?
C33 H33A 0.9500 . ?
C34 H34A 0.9500 . ?
